data_7104631
loop_
_publ_author_name
'Wang, Chao'
'Deng, Liang'
'Yan, Jun'
'Wang, Hailin'
'Luo, Qian'
'Zhang, Wen-Xiong'
'Xi, Zhenfeng'

_publ_section_title
;
 Zirconocene-mediated ligand-switched selective cleavage of active and
 inert carbon-carbon bonds in allylcyclopropanes.
;
_journal_issue 29
_journal_name_full 'Chemical communications (Cambridge, England)'
_journal_page_first 4414
_journal_page_last 4416
_journal_paper_doi 10.1039/b908803b
_journal_volume 34
_journal_year 2009
_chemical_formula_sum 'C19 H18 O'
_chemical_formula_weight 262.33
_chemical_name_systematic
;
?
;
_space_group_IT_number 9
_symmetry_cell_setting monoclinic
_symmetry_space_group_name_Hall 'C -2yc'
_symmetry_space_group_name_H-M 'C 1 c 1'
_atom_sites_solution_hydrogens geom
_atom_sites_solution_primary direct
_atom_sites_solution_secondary difmap
_audit_creation_method SHELXL-97
_cell_angle_alpha 90.00
_cell_angle_beta 121.93(3)
_cell_angle_gamma 90.00
_cell_formula_units_Z 4
_cell_length_a 14.631(3)
_cell_length_b 12.773(3)
_cell_length_c 9.3737(19)
_cell_measurement_reflns_used 5430
_cell_measurement_temperature 293(2)
_cell_measurement_theta_max 27.48
_cell_measurement_theta_min 2.29
_cell_volume 1486.6(5)
_computing_cell_refinement
;
Molecular Structure Corporation (1994)
MSC/AFC Diffractometer Control Software
MSC, 3200 Research Forest Drive, The
Woodlands, TX 77381 USA.
;
_computing_data_collection
;
Molecular Structure Corporation (1994)
MSC/AFC Diffractometer Control Software
SC, 3200 Research Forest Drive, The
Woodlands, TX 77381, USA.
;
_computing_data_reduction
;
Sheldrick, G. M. (1998) SHELXS98, Program
for the Solution of Crystal Structure,
University of Gottingen, Germany.
;
_computing_molecular_graphics
;
Interactive Molecular Graphics XP, Virsion
4.2 for MSDOS (1990), Siemens Analytical
X-ray Instruments Inc., Madison, Wisconsin,
USA.
;
_computing_publication_material
;
Sheldrick, G. M. (1998) SHELXL98, Program
for the refinement of Crystal Structure,
University of Gottingen, Germany.
;
_computing_structure_refinement
;
Sheldrick, G. M. (1998) SHELXL98, Program
for the Refinement of Crystal Structure,
University of Gottingen, Germany.
;
_computing_structure_solution
;
Sheldrick, G. M. (1998) SHELXS98, Program
for the Solution of Crystal Structure,
University of Gottingen, Germany.
;
_diffrn_ambient_temperature 293(2)
_diffrn_detector_area_resol_mean '100x100 microns'
_diffrn_measured_fraction_theta_full 0.988
_diffrn_measured_fraction_theta_max 0.988
_diffrn_measurement_device_type 'Rigaku RAXIS RAPID IP'
_diffrn_measurement_method Oscillation
_diffrn_radiation_monochromator graphite
_diffrn_radiation_source 'fine-focus sealed tube'
_diffrn_radiation_type MoK\a
_diffrn_radiation_wavelength 0.71073
_diffrn_reflns_av_R_equivalents 0.0644
_diffrn_reflns_av_sigmaI/netI 0.0655
_diffrn_reflns_limit_h_max 18
_diffrn_reflns_limit_h_min -18
_diffrn_reflns_limit_k_max 16
_diffrn_reflns_limit_k_min -16
_diffrn_reflns_limit_l_max 10
_diffrn_reflns_limit_l_min -12
_diffrn_reflns_number 5430
_diffrn_reflns_theta_full 27.48
_diffrn_reflns_theta_max 27.48
_diffrn_reflns_theta_min 2.29
_exptl_absorpt_coefficient_mu 0.071
_exptl_absorpt_correction_T_max 0.9909
_exptl_absorpt_correction_T_min 0.9791
_exptl_absorpt_correction_type empirical
_exptl_absorpt_process_details
;
HIGASHI, T. (1995). Abscor-Empirical
Absorption
Correction based on Fourier Series
Approximation.Rigaku Corporation,Tokyo,
Japan.
;
_exptl_crystal_colour Colourless
_exptl_crystal_density_diffrn 1.172
_exptl_crystal_density_method 'not measured'
_exptl_crystal_description Block
_exptl_crystal_F_000 560
_exptl_crystal_size_max 0.30
_exptl_crystal_size_mid 0.30
_exptl_crystal_size_min 0.13
_refine_diff_density_max 0.185
_refine_diff_density_min -0.161
_refine_diff_density_rms 0.043
_refine_ls_abs_structure_details 'Flack H D (1983), Acta Cryst. A39, 876-881'
_refine_ls_abs_structure_Flack -2(2)
_refine_ls_extinction_coef 0.0186(17)
_refine_ls_extinction_expression Fc^*^=kFc[1+0.001xFc^2^\l^3^/sin(2\q)]^-1/4^
_refine_ls_extinction_method SHELXL
_refine_ls_goodness_of_fit_ref 0.993
_refine_ls_hydrogen_treatment mixed
_refine_ls_matrix_type full
_refine_ls_number_parameters 190
_refine_ls_number_reflns 1699
_refine_ls_number_restraints 2
_refine_ls_restrained_S_all 0.993
_refine_ls_R_factor_all 0.0779
_refine_ls_R_factor_gt 0.0412
_refine_ls_shift/su_max 0.000
_refine_ls_shift/su_mean 0.000
_refine_ls_structure_factor_coef Fsqd
_refine_ls_weighting_details 'calc w=1/[\s^2^(Fo^2^)+(0.0300P)^2^+0.0000P] where P=(Fo^2^+2Fc^2^)/3'
_refine_ls_weighting_scheme calc
_refine_ls_wR_factor_gt 0.0731
_refine_ls_wR_factor_ref 0.0817
_reflns_number_gt 1019
_reflns_number_total 1699
_reflns_threshold_expression >2sigma(I)
_cod_data_source_file b908803b.txt
_cod_data_source_block a
_cod_depositor_comments
;
The following automatic conversions were performed:
'_symmetry_cell_setting' value 'Monoclinic' changed to 'monoclinic'
according to '/home/saulius/struct/CIF-dictionaries/cif_core.dic'
dictionary named 'cif_core.dic' version 2.4.1 from
2010-06-29.

'_exptl_absorpt_correction_type' value 'Empirical' changed to
'empirical' according to
'/home/saulius/struct/CIF-dictionaries/cif_core.dic' dictionary named
'cif_core.dic' version 2.4.1 from 2010-06-29.

Automatic conversion script
Id: cif_fix_enum 1527 2010-12-29 10:47:43Z saulius 
;
_cod_original_sg_symbol_H-M Cc
_cod_database_code 7104631

loop_
_symmetry_equiv_pos_as_xyz
'x, y, z'
'x, -y, z+1/2'
'x+1/2, y+1/2, z'
'x+1/2, -y+1/2, z+1/2'

loop_
_atom_site_label
_atom_site_type_symbol
_atom_site_fract_x
_atom_site_fract_y
_atom_site_fract_z
_atom_site_U_iso_or_equiv
_atom_site_adp_type
_atom_site_occupancy
_atom_site_symmetry_multiplicity
_atom_site_calc_flag
_atom_site_refinement_flags
_atom_site_disorder_assembly
_atom_site_disorder_group
O O 0.0978(2) 0.35972(19) -0.4108(3) 0.0963(8) Uani 1 1 d . . .
C1 C 0.2553(2) 0.25056(19) 0.0020(3) 0.0501(7) Uani 1 1 d . . .
C2 C 0.3279(2) 0.1617(2) 0.0148(3) 0.0582(7) Uani 1 1 d . . .
H2A H 0.3022 0.1165 -0.0824 0.070 Uiso 1 1 calc R . .
H2B H 0.4049 0.1744 0.0774 0.070 Uiso 1 1 calc R . .
C3 C 0.27364(18) 0.15351(19) 0.1124(3) 0.0463(6) Uani 1 1 d . . .
C4 C 0.34069(19) 0.16286(19) 0.3003(3) 0.0486(6) Uani 1 1 d . . .
C5 C 0.3151(2) 0.2338(2) 0.3861(4) 0.0576(7) Uani 1 1 d . . .
H5 H 0.2579 0.2799 0.3272 0.069 Uiso 1 1 calc R . .
C6 C 0.3755(3) 0.2354(3) 0.5605(4) 0.0734(9) Uani 1 1 d . . .
H6 H 0.3586 0.2835 0.6175 0.088 Uiso 1 1 calc R . .
C7 C 0.4594(3) 0.1678(3) 0.6502(4) 0.0811(10) Uani 1 1 d . . .
H7 H 0.4988 0.1695 0.7671 0.097 Uiso 1 1 calc R . .
C8 C 0.4844(3) 0.0983(3) 0.5670(4) 0.0783(10) Uani 1 1 d . . .
H8 H 0.5414 0.0521 0.6271 0.094 Uiso 1 1 calc R . .
C9 C 0.4260(2) 0.0955(2) 0.3936(4) 0.0618(8) Uani 1 1 d . . .
H9 H 0.4444 0.0474 0.3385 0.074 Uiso 1 1 calc R . .
C10 C 0.1824(2) 0.07603(18) 0.0539(3) 0.0460(6) Uani 1 1 d . . .
C11 C 0.0916(2) 0.1005(2) 0.0584(4) 0.0595(7) Uani 1 1 d . . .
H11 H 0.0850 0.1670 0.0924 0.071 Uiso 1 1 calc R . .
C12 C 0.0112(2) 0.0286(2) 0.0137(4) 0.0663(8) Uani 1 1 d . . .
H12 H -0.0488 0.0467 0.0182 0.080 Uiso 1 1 calc R . .
C13 C 0.0189(3) -0.0696(2) -0.0375(4) 0.0659(9) Uani 1 1 d . . .
H13 H -0.0354 -0.1185 -0.0677 0.079 Uiso 1 1 calc R . .
C14 C 0.1082(3) -0.0951(2) -0.0438(4) 0.0707(9) Uani 1 1 d . . .
H14 H 0.1142 -0.1617 -0.0781 0.085 Uiso 1 1 calc R . .
C15 C 0.1889(3) -0.0223(2) 0.0004(4) 0.0594(7) Uani 1 1 d . . .
H15 H 0.2483 -0.0402 -0.0061 0.071 Uiso 1 1 calc R . .
C16 C 0.3093(2) 0.3491(2) 0.0891(4) 0.0594(7) Uani 1 1 d . . .
H16 H 0.3798 0.3446 0.1802 0.071 Uiso 1 1 calc R . .
C17 C 0.2650(4) 0.4427(3) 0.0474(5) 0.0798(10) Uani 1 1 d . . .
H17A H 0.182(3) 0.455(2) -0.042(5) 0.089(11) Uiso 1 1 d . . .
H17B H 0.304(3) 0.496(3) 0.102(4) 0.078(11) Uiso 1 1 d . . .
C18 C 0.1501(2) 0.2607(2) -0.1626(3) 0.0560(7) Uani 1 1 d . . .
H18A H 0.1189 0.1917 -0.2009 0.067 Uiso 1 1 calc R . .
H18B H 0.1007 0.3018 -0.1459 0.067 Uiso 1 1 calc R . .
C19 C 0.1627(3) 0.3115(3) -0.2944(4) 0.0774(10) Uani 1 1 d . . .
H19 H 0.2295 0.3040 -0.2831 0.093 Uiso 1 1 calc R . .

loop_
_atom_site_aniso_label
_atom_site_aniso_U_11
_atom_site_aniso_U_22
_atom_site_aniso_U_33
_atom_site_aniso_U_23
_atom_site_aniso_U_13
_atom_site_aniso_U_12
O 0.1095(19) 0.0965(16) 0.0684(16) 0.0263(15) 0.0371(15) 0.0098(16)
C1 0.0493(14) 0.0555(15) 0.0476(17) 0.0011(12) 0.0271(13) -0.0015(12)
C2 0.0493(15) 0.0732(18) 0.0549(18) -0.0031(14) 0.0294(15) 0.0042(14)
C3 0.0445(14) 0.0500(15) 0.0438(15) -0.0040(12) 0.0230(13) -0.0004(12)
C4 0.0493(15) 0.0454(14) 0.0481(15) -0.0015(12) 0.0238(13) -0.0067(12)
C5 0.0697(19) 0.0512(16) 0.0535(18) -0.0073(13) 0.0337(16) -0.0111(13)
C6 0.101(3) 0.064(2) 0.064(2) -0.0193(18) 0.049(2) -0.031(2)
C7 0.096(3) 0.081(2) 0.0458(18) -0.0023(18) 0.0235(19) -0.037(2)
C8 0.070(2) 0.070(2) 0.060(2) 0.0139(18) 0.0102(18) -0.0100(17)
C9 0.0610(17) 0.0548(16) 0.057(2) 0.0020(14) 0.0225(16) -0.0031(14)
C10 0.0432(13) 0.0504(15) 0.0391(15) -0.0015(11) 0.0182(12) -0.0005(12)
C11 0.0589(17) 0.0545(15) 0.072(2) -0.0101(15) 0.0395(16) -0.0033(14)
C12 0.0597(18) 0.0677(19) 0.077(2) -0.0057(15) 0.0398(18) -0.0055(15)
C13 0.069(2) 0.0613(18) 0.0599(19) -0.0086(15) 0.0293(16) -0.0189(15)
C14 0.084(2) 0.0529(17) 0.073(2) -0.0152(15) 0.0404(19) -0.0065(17)
C15 0.0649(17) 0.0527(16) 0.0628(18) -0.0126(14) 0.0351(15) -0.0015(14)
C16 0.0577(17) 0.0640(18) 0.0565(18) 0.0026(14) 0.0302(15) -0.0070(15)
C17 0.087(3) 0.059(2) 0.089(3) -0.004(2) 0.043(2) -0.011(2)
C18 0.0512(16) 0.0657(17) 0.0457(17) 0.0051(12) 0.0221(14) -0.0001(13)
C19 0.066(2) 0.110(3) 0.054(2) 0.007(2) 0.0301(17) 0.000(2)

loop_
_atom_type_symbol
_atom_type_description
_atom_type_scat_dispersion_real
_atom_type_scat_dispersion_imag
_atom_type_scat_source
C C 0.0033 0.0016 'International Tables Vol C Tables 4.2.6.8 and 6.1.1.4'
H H 0.0000 0.0000 'International Tables Vol C Tables 4.2.6.8 and 6.1.1.4'
O O 0.0106 0.0060 'International Tables Vol C Tables 4.2.6.8 and 6.1.1.4'

loop_
_geom_angle_atom_site_label_1
_geom_angle_atom_site_label_2
_geom_angle_atom_site_label_3
_geom_angle
_geom_angle_site_symmetry_1
_geom_angle_site_symmetry_3
_geom_angle_publ_flag
C16 C1 C18 116.8(2) . . ?
C16 C1 C2 116.5(2) . . ?
C18 C1 C2 116.2(2) . . ?
C16 C1 C3 117.4(2) . . ?
C18 C1 C3 118.5(2) . . ?
C2 C1 C3 58.68(16) . . ?
C3 C2 C1 61.63(16) . . ?
C3 C2 H2A 117.6 . . ?
C1 C2 H2A 117.6 . . ?
C3 C2 H2B 117.6 . . ?
C1 C2 H2B 117.6 . . ?
H2A C2 H2B 114.7 . . ?
C2 C3 C4 118.8(2) . . ?
C2 C3 C10 118.4(2) . . ?
C4 C3 C10 112.4(2) . . ?
C2 C3 C1 59.69(17) . . ?
C4 C3 C1 119.8(2) . . ?
C10 C3 C1 118.4(2) . . ?
C9 C4 C5 118.0(2) . . ?
C9 C4 C3 120.3(2) . . ?
C5 C4 C3 121.5(2) . . ?
C4 C5 C6 119.5(3) . . ?
C4 C5 H5 120.2 . . ?
C6 C5 H5 120.2 . . ?
C7 C6 C5 121.4(3) . . ?
C7 C6 H6 119.3 . . ?
C5 C6 H6 119.3 . . ?
C8 C7 C6 119.2(3) . . ?
C8 C7 H7 120.4 . . ?
C6 C7 H7 120.4 . . ?
C7 C8 C9 120.6(3) . . ?
C7 C8 H8 119.7 . . ?
C9 C8 H8 119.7 . . ?
C8 C9 C4 121.2(3) . . ?
C8 C9 H9 119.4 . . ?
C4 C9 H9 119.4 . . ?
C15 C10 C11 118.0(2) . . ?
C15 C10 C3 120.8(2) . . ?
C11 C10 C3 121.2(2) . . ?
C12 C11 C10 121.3(2) . . ?
C12 C11 H11 119.3 . . ?
C10 C11 H11 119.3 . . ?
C13 C12 C11 120.3(3) . . ?
C13 C12 H12 119.9 . . ?
C11 C12 H12 119.9 . . ?
C12 C13 C14 119.2(3) . . ?
C12 C13 H13 120.4 . . ?
C14 C13 H13 120.4 . . ?
C13 C14 C15 120.5(3) . . ?
C13 C14 H14 119.7 . . ?
C15 C14 H14 119.7 . . ?
C10 C15 C14 120.6(3) . . ?
C10 C15 H15 119.7 . . ?
C14 C15 H15 119.7 . . ?
C17 C16 C1 125.0(3) . . ?
C17 C16 H16 117.5 . . ?
C1 C16 H16 117.5 . . ?
C16 C17 H17A 122.9(17) . . ?
C16 C17 H17B 119(2) . . ?
H17A C17 H17B 118(3) . . ?
C19 C18 C1 112.3(2) . . ?
C19 C18 H18A 109.1 . . ?
C1 C18 H18A 109.1 . . ?
C19 C18 H18B 109.1 . . ?
C1 C18 H18B 109.1 . . ?
H18A C18 H18B 107.9 . . ?
O C19 C18 127.2(3) . . ?
O C19 H19 116.4 . . ?
C18 C19 H19 116.4 . . ?

loop_
_geom_bond_atom_site_label_1
_geom_bond_atom_site_label_2
_geom_bond_distance
_geom_bond_site_symmetry_2
_geom_bond_publ_flag
O C19 1.173(3) . ?
C1 C16 1.481(4) . ?
C1 C18 1.502(3) . ?
C1 C2 1.516(4) . ?
C1 C3 1.545(4) . ?
C2 C3 1.500(3) . ?
C2 H2A 0.9700 . ?
C2 H2B 0.9700 . ?
C3 C4 1.501(3) . ?
C3 C10 1.513(3) . ?
C4 C9 1.381(4) . ?
C4 C5 1.388(4) . ?
C5 C6 1.388(5) . ?
C5 H5 0.9300 . ?
C6 C7 1.366(5) . ?
C6 H6 0.9300 . ?
C7 C8 1.354(5) . ?
C7 H7 0.9300 . ?
C8 C9 1.380(4) . ?
C8 H8 0.9300 . ?
C9 H9 0.9300 . ?
C10 C15 1.375(4) . ?
C10 C11 1.387(4) . ?
C11 C12 1.371(4) . ?
C11 H11 0.9300 . ?
C12 C13 1.369(4) . ?
C12 H12 0.9300 . ?
C13 C14 1.376(4) . ?
C13 H13 0.9300 . ?
C14 C15 1.383(4) . ?
C14 H14 0.9300 . ?
C15 H15 0.9300 . ?
C16 C17 1.317(4) . ?
C16 H16 0.9300 . ?
C17 H17A 1.06(4) . ?
C17 H17B 0.86(4) . ?
C18 C19 1.491(4) . ?
C18 H18A 0.9700 . ?
C18 H18B 0.9700 . ?
C19 H19 0.9300 . ?

loop_
_geom_torsion_atom_site_label_1
_geom_torsion_atom_site_label_2
_geom_torsion_atom_site_label_3
_geom_torsion_atom_site_label_4
_geom_torsion
_geom_torsion_site_symmetry_1
_geom_torsion_site_symmetry_2
_geom_torsion_site_symmetry_3
_geom_torsion_site_symmetry_4
_geom_torsion_publ_flag
C16 C1 C2 C3 107.3(3) . . . . ?
C18 C1 C2 C3 -108.9(2) . . . . ?
C1 C2 C3 C4 -109.6(3) . . . . ?
C1 C2 C3 C10 108.0(2) . . . . ?
C16 C1 C3 C2 -105.9(3) . . . . ?
C18 C1 C3 C2 104.9(3) . . . . ?
C16 C1 C3 C4 2.1(4) . . . . ?
C18 C1 C3 C4 -147.1(2) . . . . ?
C2 C1 C3 C4 108.0(3) . . . . ?
C16 C1 C3 C10 146.1(2) . . . . ?
C18 C1 C3 C10 -3.2(3) . . . . ?
C2 C1 C3 C10 -108.1(3) . . . . ?
C2 C3 C4 C9 -57.5(3) . . . . ?
C10 C3 C4 C9 87.0(3) . . . . ?
C1 C3 C4 C9 -127.1(3) . . . . ?
C2 C3 C4 C5 126.9(3) . . . . ?
C10 C3 C4 C5 -88.6(3) . . . . ?
C1 C3 C4 C5 57.3(3) . . . . ?
C9 C4 C5 C6 0.4(4) . . . . ?
C3 C4 C5 C6 176.1(2) . . . . ?
C4 C5 C6 C7 -0.6(4) . . . . ?
C5 C6 C7 C8 0.4(5) . . . . ?
C6 C7 C8 C9 0.0(5) . . . . ?
C7 C8 C9 C4 -0.2(5) . . . . ?
C5 C4 C9 C8 0.0(4) . . . . ?
C3 C4 C9 C8 -175.8(2) . . . . ?
C2 C3 C10 C15 41.8(4) . . . . ?
C4 C3 C10 C15 -102.9(3) . . . . ?
C1 C3 C10 C15 110.7(3) . . . . ?
C2 C3 C10 C11 -140.6(3) . . . . ?
C4 C3 C10 C11 74.7(3) . . . . ?
C1 C3 C10 C11 -71.8(3) . . . . ?
C15 C10 C11 C12 1.1(4) . . . . ?
C3 C10 C11 C12 -176.6(3) . . . . ?
C10 C11 C12 C13 -0.3(5) . . . . ?
C11 C12 C13 C14 -0.1(5) . . . . ?
C12 C13 C14 C15 -0.2(5) . . . . ?
C11 C10 C15 C14 -1.4(4) . . . . ?
C3 C10 C15 C14 176.2(3) . . . . ?
C13 C14 C15 C10 1.0(5) . . . . ?
C18 C1 C16 C17 11.0(4) . . . . ?
C2 C1 C16 C17 154.5(3) . . . . ?
C3 C1 C16 C17 -138.8(3) . . . . ?
C16 C1 C18 C19 65.1(3) . . . . ?
C2 C1 C18 C19 -78.5(3) . . . . ?
C3 C1 C18 C19 -145.4(3) . . . . ?
C1 C18 C19 O -153.1(3) . . . . ?
